data_1562739
loop_
_publ_author_name
'He, Jiang-Hong'
'Xiao, Dong-Rong'
'Chen, Hai-Yan'
'Sun, Dian-Zhen'
'Yan, Shi-Wei'
'Wang, Xin'
'Ye, Zhong-Li'
'Luo, Qun-Li'
'Wang, En-Bo'

_publ_section_title
;
 A series of 2D metal--quinolone complexes: Syntheses, structures, and
 physical properties
;
_journal_name_full 'Journal of Solid State Chemistry'
_journal_page_first 279
_journal_page_last 288
_journal_paper_doi 10.1016/j.jssc.2012.10.015
_journal_volume 198
_journal_year 2013
_chemical_formula_sum 'C33 H31 F Mn2 N3 O15.5'
_chemical_formula_weight 846.49
_space_group_IT_number 2
_space_group_name_Hall '-P 1'
_space_group_name_H-M_alt 'P -1'
_symmetry_cell_setting triclinic
_symmetry_space_group_name_H-M 'P -1'
_atom_sites_solution_hydrogens geom
_atom_sites_solution_primary direct
_atom_sites_solution_secondary difmap
_audit_creation_method SHELXL-97
_cell_angle_alpha 78.47(3)
_cell_angle_beta 84.43(3)
_cell_angle_gamma 86.55(3)
_cell_formula_units_Z 2
_cell_length_a 10.710(2)
_cell_length_b 11.222(2)
_cell_length_c 14.017(3)
_cell_measurement_reflns_used 12060
_cell_measurement_temperature 293(2)
_cell_measurement_theta_max 25.00
_cell_measurement_theta_min 3.00
_cell_volume 1641.4(6)
_computing_cell_refinement 'RAPID AUTO'
_computing_data_collection 'RAPID AUTO'
_computing_data_reduction 'RAPID AUTO'
_computing_molecular_graphics 'Bruker SHELXTL'
_computing_publication_material 'Bruker SHELXTL'
_computing_structure_refinement 'SHELXL-97 (Sheldrick, 1997)'
_computing_structure_solution 'SHELXS-97 (Sheldrick, 1990)'
_diffrn_ambient_temperature 293(2)
_diffrn_measured_fraction_theta_full 0.951
_diffrn_measured_fraction_theta_max 0.951
_diffrn_measurement_device_type 'Rigaku RAXIS RAPID IP'
_diffrn_measurement_method Oscillation
_diffrn_radiation_monochromator graphite
_diffrn_radiation_source 'fine-focus sealed tube'
_diffrn_radiation_type MoK\a
_diffrn_radiation_wavelength 0.71073
_diffrn_reflns_av_R_equivalents 0.0255
_diffrn_reflns_av_sigmaI/netI 0.0333
_diffrn_reflns_limit_h_max 12
_diffrn_reflns_limit_h_min -11
_diffrn_reflns_limit_k_max 13
_diffrn_reflns_limit_k_min -13
_diffrn_reflns_limit_l_max 16
_diffrn_reflns_limit_l_min -16
_diffrn_reflns_number 12060
_diffrn_reflns_theta_full 25.00
_diffrn_reflns_theta_max 25.00
_diffrn_reflns_theta_min 3.00
_exptl_absorpt_coefficient_mu 0.859
_exptl_absorpt_correction_T_max 0.7360
_exptl_absorpt_correction_T_min 0.6882
_exptl_absorpt_correction_type multi-scan
_exptl_absorpt_process_details 'SADABS(Sheldrick, 1996)'
_exptl_crystal_colour yellow
_exptl_crystal_density_diffrn 1.713
_exptl_crystal_density_method 'not measured'
_exptl_crystal_description block
_exptl_crystal_F_000 866
_exptl_crystal_size_max 0.47
_exptl_crystal_size_mid 0.44
_exptl_crystal_size_min 0.38
_refine_diff_density_max 1.303
_refine_diff_density_min -0.732
_refine_diff_density_rms 0.080
_refine_ls_extinction_method none
_refine_ls_goodness_of_fit_ref 1.167
_refine_ls_hydrogen_treatment mixed
_refine_ls_matrix_type full
_refine_ls_number_parameters 509
_refine_ls_number_reflns 5501
_refine_ls_number_restraints 336
_refine_ls_restrained_S_all 1.329
_refine_ls_R_factor_all 0.0605
_refine_ls_R_factor_gt 0.0534
_refine_ls_shift/su_max 0.001
_refine_ls_shift/su_mean 0.000
_refine_ls_structure_factor_coef Fsqd
_refine_ls_weighting_details 'calc w=1/[\s^2^(Fo^2^)+(0.1400P)^2^+0.0000P] where P=(Fo^2^+2Fc^2^)/3'
_refine_ls_weighting_scheme calc
_refine_ls_wR_factor_gt 0.1812
_refine_ls_wR_factor_ref 0.1907
_reflns_number_gt 4671
_reflns_number_total 5501
_reflns_threshold_expression >2sigma(I)
_cod_data_source_file JSSC-2013-198-270.CIF
_cod_data_source_block compound-4
_cod_depositor_comments
;
The following automatic conversions were performed:

data item '_symmetry_cell_setting' value 'Triclinic' was changed to
'triclinic' in accordance with the built-in table derived from the
CIF Core dictionary named 'cif_core.dic' version 2.4.5 last updated
on 2014-11-21.

Automatic conversion script
Id: cif_fix_values 8369 2020-08-20 11:38:08Z andrius 
;
_cod_original_cell_volume 1641.6(6)
_cod_original_sg_symbol_H-M P-1
_cod_original_formula_sum 'C33 H31 F Mn2 N3 O15.50'
_cod_database_code 1562739

loop_
_symmetry_equiv_pos_as_xyz
'x, y, z'
'-x, -y, -z'

loop_
_atom_site_label
_atom_site_type_symbol
_atom_site_fract_x
_atom_site_fract_y
_atom_site_fract_z
_atom_site_U_iso_or_equiv
_atom_site_adp_type
_atom_site_occupancy
_atom_site_symmetry_multiplicity
_atom_site_calc_flag
_atom_site_refinement_flags
_atom_site_disorder_assembly
_atom_site_disorder_group
Mn1 Mn 0.32902(5) 0.12216(6) 0.57381(4) 0.0329(2) Uani 1 1 d . . .
Mn2 Mn 0.62793(5) 0.39969(5) 0.48331(4) 0.0324(2) Uani 1 1 d . . .
F1 F 0.2272(2) 0.0029(2) 1.08324(17) 0.0425(6) Uani 1 1 d U . .
O1 O -0.0507(3) 0.2165(5) 0.5368(3) 0.0675(11) Uani 1 1 d U . .
OW1 O 0.2870(4) -0.0425(3) 0.5211(3) 0.0482(8) Uani 1 1 d DU . .
HW1A H 0.329(5) -0.102(4) 0.550(4) 0.07(2) Uiso 1 1 d D . .
HW1B H 0.300(9) -0.037(7) 0.4607(10) 0.15(4) Uiso 1 1 d D . .
OW2 O 0.7308(4) 0.5336(3) 0.5554(3) 0.0606(10) Uani 1 1 d U . .
O2 O 0.1518(4) 0.1931(5) 0.5318(3) 0.0786(13) Uani 1 1 d U . .
O3 O 0.2291(3) 0.0798(3) 0.7201(2) 0.0404(7) Uani 1 1 d U . .
OW3 O 0.7122(3) 0.2637(2) 0.5849(2) 0.0354(7) Uani 1 1 d DU . .
HW3A H 0.677(4) 0.203(3) 0.619(5) 0.08(2) Uiso 1 1 d D . .
HW3B H 0.7870(18) 0.245(4) 0.569(4) 0.044(14) Uiso 1 1 d D . .
O4 O 0.3582(4) -0.0622(4) 0.2888(3) 0.0784(14) Uani 1 1 d U . .
O5 O 0.5059(3) -0.0349(3) 0.3774(2) 0.0487(8) Uani 1 1 d U . .
O6 O 0.3918(3) 0.1932(3) 0.4201(2) 0.0448(8) Uani 1 1 d U . .
O7 O 0.5804(4) 0.2706(4) 0.4013(3) 0.0633(10) Uani 1 1 d U . .
O8 O 0.4881(3) 0.4496(4) -0.4022(2) 0.0608(11) Uani 1 1 d U . .
O9 O 0.3844(7) 0.2881(4) -0.3971(4) 0.1059(17) Uani 1 1 d U . .
O10 O 0.2239(3) 0.5410(3) -0.3739(2) 0.0429(8) Uani 1 1 d U . .
O11 O 0.0767(3) 0.5322(3) -0.2503(3) 0.0496(8) Uani 1 1 d U . .
O12 O 0.5123(3) 0.2097(3) -0.0320(2) 0.0480(8) Uani 1 1 d U . .
N1 N -0.0073(3) 0.2314(3) 1.3365(2) 0.0378(8) Uani 1 1 d U . .
H1A H -0.0190 0.2187 1.4022 0.045 Uiso 1 1 calc R . .
H1B H -0.0072 0.3122 1.3135 0.045 Uiso 1 1 calc R . .
N2 N 0.0315(3) 0.1421(3) 1.1562(2) 0.0303(7) Uani 1 1 d U . .
N3 N -0.0827(3) 0.2654(3) 0.8204(2) 0.0292(7) Uani 1 1 d U . .
C1 C 0.0485(4) 0.2022(5) 0.5786(3) 0.0426(11) Uani 1 1 d U . .
C2 C 0.0410(4) 0.1995(4) 0.6861(3) 0.0338(9) Uani 1 1 d U . .
C3 C 0.1314(4) 0.1367(3) 0.7486(3) 0.0297(8) Uani 1 1 d U . .
C4 C 0.1041(3) 0.1376(3) 0.8526(3) 0.0262(8) Uani 1 1 d U . .
C5 C 0.1831(3) 0.0732(3) 0.9214(3) 0.0277(8) Uani 1 1 d U . .
H5A H 0.2542 0.0303 0.9008 0.033 Uiso 1 1 calc R . .
C6 C 0.1555(4) 0.0734(3) 1.0183(3) 0.0287(8) Uani 1 1 d U . .
C7 C 0.0520(3) 0.1424(3) 1.0551(3) 0.0268(8) Uani 1 1 d U . .
C8 C -0.0254(3) 0.2048(3) 0.9872(3) 0.0292(8) Uani 1 1 d U . .
H8A H -0.0951 0.2495 1.0081 0.035 Uiso 1 1 calc R . .
C9 C -0.0014(3) 0.2023(3) 0.8875(3) 0.0268(8) Uani 1 1 d U . .
C10 C -0.0608(4) 0.2602(4) 0.7260(3) 0.0336(9) Uani 1 1 d U . .
H10A H -0.1184 0.3006 0.6838 0.040 Uiso 1 1 calc R . .
C11 C -0.1967(4) 0.3287(4) 0.8543(3) 0.0373(9) Uani 1 1 d U . .
H11A H -0.2647 0.2770 0.8875 0.045 Uiso 1 1 calc R . .
C12 C -0.1823(5) 0.4423(4) 0.8913(4) 0.0469(11) Uani 1 1 d U . .
H12A H -0.0981 0.4705 0.8898 0.056 Uiso 1 1 calc R . .
H12B H -0.2392 0.4578 0.9461 0.056 Uiso 1 1 calc R . .
C13 C -0.2358(5) 0.4475(5) 0.7959(4) 0.0519(12) Uani 1 1 d U . .
H13A H -0.3250 0.4665 0.7929 0.062 Uiso 1 1 calc R . .
H13B H -0.1840 0.4792 0.7366 0.062 Uiso 1 1 calc R . .
C14 C 0.1350(4) 0.1905(4) 1.1966(3) 0.0392(10) Uani 1 1 d U . .
H14A H 0.1414 0.2765 1.1686 0.047 Uiso 1 1 calc R . .
H14B H 0.2134 0.1492 1.1786 0.047 Uiso 1 1 calc R . .
C15 C 0.1155(4) 0.1738(5) 1.3064(3) 0.0451(11) Uani 1 1 d U . .
H15A H 0.1174 0.0876 1.3351 0.054 Uiso 1 1 calc R . .
H15B H 0.1830 0.2104 1.3303 0.054 Uiso 1 1 calc R . .
C16 C -0.1108(4) 0.1784(4) 1.2975(3) 0.0380(9) Uani 1 1 d U . .
H16A H -0.1905 0.2168 1.3163 0.046 Uiso 1 1 calc R . .
H16B H -0.1136 0.0920 1.3249 0.046 Uiso 1 1 calc R . .
C17 C -0.0907(4) 0.1975(4) 1.1870(3) 0.0344(9) Uani 1 1 d U . .
H17A H -0.1578 0.1612 1.1624 0.041 Uiso 1 1 calc R . .
H17B H -0.0933 0.2840 1.1595 0.041 Uiso 1 1 calc R . .
C18 C 0.4789(4) 0.1098(4) 0.1348(3) 0.0320(8) Uani 1 1 d U . .
H18A H 0.4625 0.0390 0.1141 0.038 Uiso 1 1 calc R . .
C19 C 0.4754(3) 0.1119(3) 0.2342(3) 0.0266(8) Uani 1 1 d U . .
C20 C 0.5023(3) 0.2182(3) 0.2647(3) 0.0290(8) Uani 1 1 d U . .
C21 C 0.5352(4) 0.3214(4) 0.1948(3) 0.0414(10) Uani 1 1 d U . .
H21A H 0.5564 0.3913 0.2147 0.050 Uiso 1 1 calc R . .
C22 C 0.5365(5) 0.3199(4) 0.0965(3) 0.0461(11) Uani 1 1 d U . .
H22A H 0.5569 0.3892 0.0501 0.055 Uiso 1 1 calc R . .
C23 C 0.5072(4) 0.2151(4) 0.0673(3) 0.0363(9) Uani 1 1 d U . .
C24 C 0.4286(4) 0.2829(4) -0.0888(3) 0.0332(9) Uani 1 1 d U . .
C25 C 0.4551(4) 0.2920(4) -0.1888(3) 0.0325(8) Uani 1 1 d U . .
H25A H 0.5252 0.2504 -0.2127 0.039 Uiso 1 1 calc R . .
C26 C 0.3777(4) 0.3625(3) -0.2529(3) 0.0286(8) Uani 1 1 d U . .
C27 C 0.2697(4) 0.4236(3) -0.2183(3) 0.0301(8) Uani 1 1 d U . .
C28 C 0.2446(4) 0.4107(4) -0.1175(3) 0.0344(9) Uani 1 1 d U . .
H28A H 0.1727 0.4493 -0.0932 0.041 Uiso 1 1 calc R . .
C29 C 0.3229(4) 0.3424(4) -0.0521(3) 0.0361(9) Uani 1 1 d U . .
H29A H 0.3049 0.3366 0.0148 0.043 Uiso 1 1 calc R . .
C30 C 0.4426(4) -0.0041(3) 0.3059(3) 0.0289(8) Uani 1 1 d U . .
C31 C 0.4884(4) 0.2283(3) 0.3703(3) 0.0297(8) Uani 1 1 d U . .
C32 C 0.4162(5) 0.3668(4) -0.3579(3) 0.0465(12) Uani 1 1 d U . .
C33 C 0.1828(4) 0.5044(3) -0.2861(3) 0.0331(9) Uani 1 1 d U . .
OW4 O 1.0000 0.5000 0.5000 0.144(5) Uani 1 2 d S . .

loop_
_atom_site_aniso_label
_atom_site_aniso_U_11
_atom_site_aniso_U_22
_atom_site_aniso_U_33
_atom_site_aniso_U_23
_atom_site_aniso_U_13
_atom_site_aniso_U_12
Mn1 0.0339(4) 0.0452(4) 0.0199(4) -0.0109(3) -0.0036(3) 0.0137(3)
Mn2 0.0329(4) 0.0427(4) 0.0185(4) -0.0023(3) 0.0020(3) 0.0046(3)
F1 0.0501(14) 0.0526(14) 0.0245(12) -0.0067(10) -0.0122(10) 0.0129(12)
O1 0.0439(16) 0.134(3) 0.0261(16) -0.0221(18) -0.0088(13) 0.018(2)
OW1 0.060(2) 0.0543(19) 0.0330(18) -0.0159(15) 0.0019(15) -0.0101(17)
OW2 0.083(3) 0.0552(19) 0.046(2) -0.0091(16) -0.0147(19) -0.0101(19)
O2 0.0562(19) 0.146(3) 0.0286(17) -0.020(2) -0.0064(15) 0.050(2)
O3 0.0411(15) 0.0585(17) 0.0210(14) -0.0114(12) -0.0054(12) 0.0204(14)
OW3 0.0329(14) 0.0358(14) 0.0354(16) -0.0003(12) -0.0057(12) -0.0021(12)
O4 0.090(3) 0.076(2) 0.063(3) 0.031(2) -0.042(2) -0.052(2)
O5 0.0417(16) 0.0626(19) 0.0330(17) 0.0115(15) -0.0084(13) 0.0075(15)
O6 0.0505(18) 0.0636(19) 0.0212(14) -0.0110(13) -0.0003(13) -0.0070(16)
O7 0.061(2) 0.084(2) 0.053(2) -0.0220(19) -0.0105(18) -0.025(2)
O8 0.0507(18) 0.090(3) 0.0227(15) 0.0165(17) 0.0112(14) 0.0298(19)
O9 0.212(5) 0.059(2) 0.057(2) -0.028(2) -0.030(3) 0.005(3)
O10 0.0341(15) 0.0534(17) 0.0363(17) 0.0042(14) -0.0031(13) -0.0067(13)
O11 0.0418(17) 0.0565(18) 0.0461(19) -0.0057(15) 0.0020(14) 0.0080(15)
O12 0.061(2) 0.0608(18) 0.0173(15) -0.0033(13) -0.0010(14) 0.0165(16)
N1 0.0476(19) 0.0514(19) 0.0152(15) -0.0104(14) -0.0003(14) 0.0002(16)
N2 0.0324(16) 0.0438(17) 0.0156(15) -0.0084(13) 0.0007(13) -0.0042(14)
N3 0.0252(15) 0.0426(17) 0.0210(16) -0.0109(13) -0.0038(12) 0.0066(13)
C1 0.040(2) 0.066(3) 0.021(2) -0.0124(18) -0.0060(17) 0.024(2)
C2 0.0345(19) 0.048(2) 0.0188(19) -0.0096(16) -0.0032(15) 0.0082(17)
C3 0.0316(18) 0.0374(18) 0.0212(18) -0.0099(15) -0.0020(15) 0.0040(16)
C4 0.0296(17) 0.0312(17) 0.0180(18) -0.0055(14) -0.0028(14) -0.0004(15)
C5 0.0253(17) 0.0334(17) 0.0256(19) -0.0085(14) -0.0031(14) -0.0005(15)
C6 0.0300(18) 0.0361(18) 0.0211(18) -0.0057(14) -0.0091(15) 0.0017(15)
C7 0.0278(17) 0.0366(18) 0.0169(17) -0.0086(14) 0.0015(14) -0.0033(15)
C8 0.0297(18) 0.0386(19) 0.0208(18) -0.0107(15) 0.0004(15) -0.0016(16)
C9 0.0279(17) 0.0342(17) 0.0195(18) -0.0083(14) -0.0031(14) 0.0002(15)
C10 0.0310(19) 0.049(2) 0.0218(19) -0.0120(16) -0.0043(15) 0.0078(17)
C11 0.0296(19) 0.056(2) 0.027(2) -0.0148(18) 0.0004(16) 0.0096(18)
C12 0.048(2) 0.050(2) 0.046(3) -0.022(2) 0.000(2) 0.013(2)
C13 0.049(2) 0.066(3) 0.038(3) -0.011(2) -0.004(2) 0.024(2)
C14 0.035(2) 0.061(3) 0.027(2) -0.0191(18) -0.0041(17) -0.0014(19)
C15 0.040(2) 0.071(3) 0.028(2) -0.021(2) -0.0056(18) 0.009(2)
C16 0.041(2) 0.054(2) 0.0189(19) -0.0092(17) 0.0059(17) -0.0062(19)
C17 0.0351(19) 0.050(2) 0.0194(19) -0.0117(16) 0.0009(15) -0.0006(17)
C18 0.0358(19) 0.0363(18) 0.0244(19) -0.0070(15) -0.0035(15) 0.0007(16)
C19 0.0225(16) 0.0358(18) 0.0202(18) -0.0025(14) -0.0015(13) -0.0009(14)
C20 0.0276(17) 0.0331(18) 0.0251(19) -0.0020(15) -0.0043(15) -0.0007(15)
C21 0.048(2) 0.039(2) 0.036(2) -0.0009(18) -0.0038(19) -0.0086(19)
C22 0.059(3) 0.045(2) 0.029(2) 0.0050(18) 0.000(2) -0.013(2)
C23 0.041(2) 0.048(2) 0.0163(18) 0.0000(16) 0.0000(16) 0.0033(18)
C24 0.042(2) 0.0371(19) 0.0187(18) -0.0008(15) -0.0010(16) -0.0033(17)
C25 0.037(2) 0.0372(19) 0.0216(19) -0.0047(15) 0.0020(16) -0.0007(16)
C26 0.0379(19) 0.0231(15) 0.0240(19) -0.0035(13) -0.0008(15) -0.0016(15)
C27 0.0328(18) 0.0305(17) 0.028(2) -0.0083(14) -0.0003(16) -0.0048(15)
C28 0.0321(18) 0.041(2) 0.031(2) -0.0124(16) 0.0037(16) -0.0018(17)
C29 0.048(2) 0.040(2) 0.0192(18) -0.0061(15) 0.0070(17) -0.0067(18)
C30 0.0311(18) 0.0320(17) 0.0229(19) -0.0038(14) -0.0038(15) 0.0025(15)
C31 0.0316(19) 0.0300(17) 0.028(2) -0.0053(15) -0.0100(16) 0.0016(15)
C32 0.078(3) 0.040(2) 0.020(2) -0.0092(17) -0.011(2) 0.031(2)
C33 0.0329(19) 0.0347(18) 0.033(2) -0.0083(16) -0.0037(17) -0.0049(16)
OW4 0.098(6) 0.103(6) 0.234(14) -0.022(7) -0.067(8) 0.017(5)

loop_
_atom_type_symbol
_atom_type_description
_atom_type_scat_dispersion_real
_atom_type_scat_dispersion_imag
_atom_type_scat_source
C C 0.0033 0.0016 'International Tables Vol C Tables 4.2.6.8 and 6.1.1.4'
H H 0.0000 0.0000 'International Tables Vol C Tables 4.2.6.8 and 6.1.1.4'
N N 0.0061 0.0033 'International Tables Vol C Tables 4.2.6.8 and 6.1.1.4'
O O 0.0106 0.0060 'International Tables Vol C Tables 4.2.6.8 and 6.1.1.4'
F F 0.0171 0.0103 'International Tables Vol C Tables 4.2.6.8 and 6.1.1.4'
Mn Mn 0.3368 0.7283 'International Tables Vol C Tables 4.2.6.8 and 6.1.1.4'

loop_
_geom_angle_atom_site_label_1
_geom_angle_atom_site_label_2
_geom_angle_atom_site_label_3
_geom_angle
_geom_angle_site_symmetry_1
_geom_angle_site_symmetry_3
O5 Mn1 O2 173.74(18) 2_656 .
O5 Mn1 O9 90.6(2) 2_656 1_556
O2 Mn1 O9 94.3(3) . 1_556
O5 Mn1 O6 100.28(13) 2_656 .
O2 Mn1 O6 83.91(14) . .
O9 Mn1 O6 86.62(17) 1_556 .
O5 Mn1 O3 92.49(12) 2_656 .
O2 Mn1 O3 83.62(13) . .
O9 Mn1 O3 90.27(18) 1_556 .
O6 Mn1 O3 166.88(12) . .
O5 Mn1 OW1 89.07(15) 2_656 .
O2 Mn1 OW1 86.66(19) . .
O9 Mn1 OW1 171.17(18) 1_556 .
O6 Mn1 OW1 84.75(13) . .
O3 Mn1 OW1 98.55(13) . .
OW3 Mn2 O7 91.93(15) . .
OW3 Mn2 O10 104.72(12) . 2_665
O7 Mn2 O10 89.71(15) . 2_665
OW3 Mn2 O8 91.86(12) . 1_556
O7 Mn2 O8 118.90(17) . 1_556
O10 Mn2 O8 146.67(15) 2_665 1_556
OW3 Mn2 O8 168.06(12) . 2_665
O7 Mn2 O8 93.84(18) . 2_665
O10 Mn2 O8 85.78(12) 2_665 2_665
O8 Mn2 O8 76.20(13) 1_556 2_665
OW3 Mn2 OW2 84.41(13) . .
O7 Mn2 OW2 165.65(16) . .
O10 Mn2 OW2 77.88(14) 2_665 .
O8 Mn2 OW2 75.17(17) 1_556 .
O8 Mn2 OW2 92.42(16) 2_665 .
Mn1 OW1 HW1A 109(5) . .
Mn1 OW1 HW1B 115(7) . .
HW1A OW1 HW1B 110(2) . .
C1 O2 Mn1 132.5(3) . .
C3 O3 Mn1 125.1(3) . .
Mn2 OW3 HW3A 126(4) . .
Mn2 OW3 HW3B 115(3) . .
HW3A OW3 HW3B 110(2) . .
C30 O5 Mn1 145.1(3) . 2_656
C31 O6 Mn1 138.9(3) . .
C31 O7 Mn2 142.9(4) . .
C32 O8 Mn2 116.4(3) . 1_554
C32 O8 Mn2 108.6(3) . 2_665
Mn2 O8 Mn2 103.80(13) 1_554 2_665
C32 O9 Mn1 164.2(4) . 1_554
C33 O10 Mn2 151.7(3) . 2_665
C24 O12 C23 118.2(3) . .
C16 N1 C15 109.8(3) . .
C16 N1 H1A 109.7 . .
C15 N1 H1A 109.7 . .
C16 N1 H1B 109.7 . .
C15 N1 H1B 109.7 . .
H1A N1 H1B 108.2 . .
C7 N2 C14 114.0(3) . .
C7 N2 C17 114.8(3) . .
C14 N2 C17 111.0(3) . .
C10 N3 C9 119.8(3) . .
C10 N3 C11 119.7(3) . .
C9 N3 C11 120.3(3) . .
O2 C1 O1 120.9(4) . .
O2 C1 C2 120.3(4) . .
O1 C1 C2 118.8(4) . .
C10 C2 C3 119.1(4) . .
C10 C2 C1 117.3(4) . .
C3 C2 C1 123.7(3) . .
O3 C3 C2 124.6(4) . .
O3 C3 C4 119.5(3) . .
C2 C3 C4 115.9(3) . .
C9 C4 C5 117.7(3) . .
C9 C4 C3 121.6(3) . .
C5 C4 C3 120.7(3) . .
C6 C5 C4 120.1(3) . .
C6 C5 H5A 119.9 . .
C4 C5 H5A 119.9 . .
F1 C6 C5 118.7(3) . .
F1 C6 C7 118.1(3) . .
C5 C6 C7 123.2(3) . .
C8 C7 N2 123.4(3) . .
C8 C7 C6 116.3(3) . .
N2 C7 C6 120.2(3) . .
C7 C8 C9 121.4(3) . .
C7 C8 H8A 119.3 . .
C9 C8 H8A 119.3 . .
N3 C9 C4 118.7(3) . .
N3 C9 C8 120.1(3) . .
C4 C9 C8 121.2(3) . .
N3 C10 C2 125.0(4) . .
N3 C10 H10A 117.5 . .
C2 C10 H10A 117.5 . .
N3 C11 C13 118.8(4) . .
N3 C11 C12 117.8(4) . .
C13 C11 C12 60.5(3) . .
N3 C11 H11A 116.1 . .
C13 C11 H11A 116.1 . .
C12 C11 H11A 116.1 . .
C11 C12 C13 59.3(3) . .
C11 C12 H12A 117.8 . .
C13 C12 H12A 117.8 . .
C11 C12 H12B 117.8 . .
C13 C12 H12B 117.8 . .
H12A C12 H12B 115.0 . .
C11 C13 C12 60.2(3) . .
C11 C13 H13A 117.8 . .
C12 C13 H13A 117.8 . .
C11 C13 H13B 117.8 . .
C12 C13 H13B 117.8 . .
H13A C13 H13B 114.9 . .
N2 C14 C15 111.7(4) . .
N2 C14 H14A 109.3 . .
C15 C14 H14A 109.3 . .
N2 C14 H14B 109.3 . .
C15 C14 H14B 109.3 . .
H14A C14 H14B 107.9 . .
N1 C15 C14 110.5(4) . .
N1 C15 H15A 109.6 . .
C14 C15 H15A 109.6 . .
N1 C15 H15B 109.6 . .
C14 C15 H15B 109.6 . .
H15A C15 H15B 108.1 . .
N1 C16 C17 110.1(3) . .
N1 C16 H16A 109.6 . .
C17 C16 H16A 109.6 . .
N1 C16 H16B 109.6 . .
C17 C16 H16B 109.6 . .
H16A C16 H16B 108.2 . .
N2 C17 C16 110.8(3) . .
N2 C17 H17A 109.5 . .
C16 C17 H17A 109.5 . .
N2 C17 H17B 109.5 . .
C16 C17 H17B 109.5 . .
H17A C17 H17B 108.1 . .
C23 C18 C19 118.9(4) . .
C23 C18 H18A 120.6 . .
C19 C18 H18A 120.6 . .
C20 C19 C18 120.2(3) . .
C20 C19 C30 122.3(3) . .
C18 C19 C30 117.5(3) . .
C19 C20 C21 119.5(4) . .
C19 C20 C31 122.1(3) . .
C21 C20 C31 118.3(4) . .
C22 C21 C20 120.2(4) . .
C22 C21 H21A 119.9 . .
C20 C21 H21A 119.9 . .
C23 C22 C21 119.7(4) . .
C23 C22 H22A 120.2 . .
C21 C22 H22A 120.2 . .
C22 C23 C18 121.4(4) . .
C22 C23 O12 120.8(4) . .
C18 C23 O12 117.6(4) . .
O12 C24 C29 124.5(4) . .
O12 C24 C25 115.0(4) . .
C29 C24 C25 120.5(4) . .
C26 C25 C24 120.2(4) . .
C26 C25 H25A 119.9 . .
C24 C25 H25A 119.9 . .
C25 C26 C27 120.8(4) . .
C25 C26 C32 115.4(3) . .
C27 C26 C32 123.8(4) . .
C26 C27 C28 117.6(4) . .
C26 C27 C33 122.7(4) . .
C28 C27 C33 119.7(4) . .
C29 C28 C27 122.4(4) . .
C29 C28 H28A 118.8 . .
C27 C28 H28A 118.8 . .
C28 C29 C24 118.6(4) . .
C28 C29 H29A 120.7 . .
C24 C29 H29A 120.7 . .
O4 C30 O5 124.4(4) . .
O4 C30 C19 118.0(4) . .
O5 C30 C19 117.6(3) . .
O6 C31 O7 125.3(4) . .
O6 C31 C20 118.5(4) . .
O7 C31 C20 116.1(4) . .
O9 C32 O8 122.1(5) . .
O9 C32 C26 119.5(5) . .
O8 C32 C26 118.3(4) . .
O11 C33 O10 124.4(4) . .
O11 C33 C27 117.6(4) . .
O10 C33 C27 118.0(3) . .

loop_
_geom_bond_atom_site_label_1
_geom_bond_atom_site_label_2
_geom_bond_distance
_geom_bond_site_symmetry_2
Mn1 O5 2.077(3) 2_656
Mn1 O2 2.105(4) .
Mn1 O9 2.114(5) 1_556
Mn1 O6 2.198(3) .
Mn1 O3 2.196(3) .
Mn1 OW1 2.207(4) .
Mn2 OW3 2.094(3) .
Mn2 O7 2.133(4) .
Mn2 O10 2.136(3) 2_665
Mn2 O8 2.219(3) 1_556
Mn2 O8 2.224(3) 2_665
Mn2 OW2 2.348(4) .
F1 C6 1.349(4) .
O1 C1 1.248(6) .
OW1 HW1A 0.837(12) .
OW1 HW1B 0.836(12) .
O2 C1 1.240(6) .
O3 C3 1.265(5) .
OW3 HW3A 0.835(12) .
OW3 HW3B 0.836(12) .
O4 C30 1.214(6) .
O5 C30 1.245(5) .
O5 Mn1 2.077(3) 2_656
O6 C31 1.229(5) .
O7 C31 1.268(5) .
O8 C32 1.267(7) .
O8 Mn2 2.219(3) 1_554
O8 Mn2 2.224(3) 2_665
O9 C32 1.210(7) .
O9 Mn1 2.114(5) 1_554
O10 C33 1.262(5) .
O10 Mn2 2.136(3) 2_665
O11 C33 1.245(5) .
O12 C24 1.378(5) .
O12 C23 1.402(5) .
N1 C16 1.487(6) .
N1 C15 1.491(6) .
N1 H1A 0.9000 .
N1 H1B 0.9000 .
N2 C7 1.413(5) .
N2 C14 1.470(5) .
N2 C17 1.479(5) .
N3 C10 1.333(5) .
N3 C9 1.401(5) .
N3 C11 1.463(5) .
C1 C2 1.495(5) .
C2 C10 1.383(6) .
C2 C3 1.428(6) .
C3 C4 1.460(5) .
C4 C9 1.407(5) .
C4 C5 1.405(5) .
C5 C6 1.362(5) .
C5 H5A 0.9300 .
C6 C7 1.428(5) .
C7 C8 1.378(5) .
C8 C9 1.402(5) .
C8 H8A 0.9300 .
C10 H10A 0.9300 .
C11 C13 1.478(7) .
C11 C12 1.491(7) .
C11 H11A 0.9800 .
C12 C13 1.495(7) .
C12 H12A 0.9700 .
C12 H12B 0.9700 .
C13 H13A 0.9700 .
C13 H13B 0.9700 .
C14 C15 1.508(6) .
C14 H14A 0.9700 .
C14 H14B 0.9700 .
C15 H15A 0.9700 .
C15 H15B 0.9700 .
C16 C17 1.516(5) .
C16 H16A 0.9700 .
C16 H16B 0.9700 .
C17 H17A 0.9700 .
C17 H17B 0.9700 .
C18 C23 1.387(5) .
C18 C19 1.396(6) .
C18 H18A 0.9300 .
C19 C20 1.399(6) .
C19 C30 1.514(5) .
C20 C21 1.398(5) .
C20 C31 1.499(6) .
C21 C22 1.381(7) .
C21 H21A 0.9300 .
C22 C23 1.383(7) .
C22 H22A 0.9300 .
C24 C29 1.388(6) .
C24 C25 1.388(5) .
C25 C26 1.380(6) .
C25 H25A 0.9300 .
C26 C27 1.404(6) .
C26 C32 1.481(6) .
C27 C28 1.393(6) .
C27 C33 1.522(6) .
C28 C29 1.386(6) .
C28 H28A 0.9300 .
C29 H29A 0.9300 .
